data_7242410
loop_
_publ_author_name
'Zhang, Rong-Tao'
'Xiao, Hui-Ping'
'Li, Zhong'
'Wang, Min'
'Xie, Yu-Feng'
'Ye, Yi-Da'
'Li, Xin-Xiong'
'Zheng, Shou-Tian'

_publ_section_title
;
 Two highly stable inorganic--organic hybrid 3D frameworks based on Cu--Ln
 incorporated polyoxometalates for selective dye removal and proton
 conduction
;
_journal_issue 16
_journal_name_full CrystEngComm
_journal_page_first 2973
_journal_page_last 2981
_journal_paper_doi 10.1039/D1CE00218J
_journal_volume 23
_journal_year 2021
_chemical_formula_sum 'C60 H120 Cu2 N12 Nd2 O112 P2 W22'
_chemical_formula_weight 7323.87
_space_group_crystal_system orthorhombic
_space_group_IT_number 56
_space_group_name_Hall '-P 2ab 2ac'
_space_group_name_H-M_alt 'P c c n'
_atom_sites_solution_hydrogens difmap
_audit_creation_method SHELXL-2018/3
_audit_update_record
;
2021-03-11 deposited with the CCDC.	2021-03-15 downloaded from the CCDC.
;
_cell_angle_alpha 90
_cell_angle_beta 90
_cell_angle_gamma 90
_cell_formula_units_Z 4
_cell_length_a 36.912(4)
_cell_length_b 19.180(2)
_cell_length_c 22.158(3)
_cell_measurement_reflns_used 57683
_cell_measurement_temperature 175(2)
_cell_measurement_theta_max 25.0385
_cell_measurement_theta_min 2.1935
_cell_volume 15687(3)
_computing_cell_refinement 'Bruker SMART'
_computing_data_collection 'Bruker SMART'
_computing_data_reduction 'Bruker SMART'
_computing_molecular_graphics 'SHELXL-2018/3 (Sheldrick, 2018)'
_computing_publication_material 'SHELXL-2018/3 (Sheldrick, 2018)'
_computing_structure_refinement 'SHELXL-2018/3 (Sheldrick, 2018)'
_computing_structure_solution 'SHELXL-2018/3 (Sheldrick, 2018)'
_diffrn_ambient_temperature 175(2)
_diffrn_measured_fraction_theta_full 0.994
_diffrn_measured_fraction_theta_max 0.994
_diffrn_measurement_device_type 'Bruke duo apx2'
_diffrn_measurement_method 'phi and omega scans'
_diffrn_radiation_type MoK\a
_diffrn_radiation_wavelength 0.71073
_diffrn_reflns_av_R_equivalents 0.0482
_diffrn_reflns_av_unetI/netI 0.0519
_diffrn_reflns_Laue_measured_fraction_full 0.994
_diffrn_reflns_Laue_measured_fraction_max 0.994
_diffrn_reflns_limit_h_max 43
_diffrn_reflns_limit_h_min -31
_diffrn_reflns_limit_k_max 19
_diffrn_reflns_limit_k_min -22
_diffrn_reflns_limit_l_max 25
_diffrn_reflns_limit_l_min -26
_diffrn_reflns_number 55001
_diffrn_reflns_point_group_measured_fraction_full 0.994
_diffrn_reflns_point_group_measured_fraction_max 0.994
_diffrn_reflns_theta_full 25.100
_diffrn_reflns_theta_max 25.100
_diffrn_reflns_theta_min 1.509
_diffrn_source 'sealed tube'
_exptl_absorpt_coefficient_mu 17.095
_exptl_absorpt_correction_T_max 0.7452
_exptl_absorpt_correction_T_min 0.4963
_exptl_absorpt_correction_type multi-scan
_exptl_crystal_colour violet
_exptl_crystal_density_diffrn 3.101
_exptl_crystal_density_meas ?
_exptl_crystal_description flake
_exptl_crystal_F_000 13184
_exptl_crystal_size_max 0.180
_exptl_crystal_size_mid 0.160
_exptl_crystal_size_min 0.120
_refine_diff_density_max 3.338
_refine_diff_density_min -1.502
_refine_diff_density_rms 0.315
_refine_ls_extinction_method none
_refine_ls_goodness_of_fit_ref 1.034
_refine_ls_hydrogen_treatment constr
_refine_ls_matrix_type full
_refine_ls_number_parameters 869
_refine_ls_number_reflns 13902
_refine_ls_number_restraints 48
_refine_ls_restrained_S_all 1.032
_refine_ls_R_factor_all 0.0593
_refine_ls_R_factor_gt 0.0400
_refine_ls_shift/su_max 0.019
_refine_ls_shift/su_mean 0.001
_refine_ls_structure_factor_coef Fsqd
_refine_ls_weighting_details 'w=1/[\s^2^(Fo^2^)+(0.0389P)^2^+477.8199P] where P=(Fo^2^+2Fc^2^)/3'
_refine_ls_weighting_scheme calc
_refine_ls_wR_factor_gt 0.0940
_refine_ls_wR_factor_ref 0.1027
_reflns_Friedel_coverage 0.000
_reflns_number_gt 10923
_reflns_number_total 13902
_reflns_threshold_expression 'I > 2\s(I)'
_cod_data_source_file d1ce00218j2.cif
_cod_data_source_block 1_sq_CCDC1
_cod_depositor_comments
;
The following automatic conversions were performed:

data item '_exptl_absorpt_correction_type' value 'Multi-scan' was
changed to 'multi-scan' in accordance with the
/home/data/users/saulius/crontab/automatic-downloads/rss-feeds/RSC/lib/dictionaries/cif_core.dic
dictionary named 'cif_core.dic' version 2.4.2 last updated on
2011-04-26.

data item '_exptl_crystal_density_meas' value 'not measured' was
changed to '?' -- the value is perceived as not measured.

Automatic conversion script
Id: cif_fix_values 7556 2019-12-06 15:28:31Z antanas 

 Adding full bibliography for 7242409--7242410.cif.
;
_cod_database_code 7242410
_shelx_shelxl_version_number 2018/3
_shelx_space_group_comment
;
The symmetry employed for this shelxl refinement is uniquely defined
by the following loop, which should always be used as a source of
symmetry information in preference to the above space-group names.
They are only intended as comments.
;

loop_
_space_group_symop_operation_xyz
'x, y, z'
'-x+1/2, -y+1/2, z'
'-x, y+1/2, -z+1/2'
'x+1/2, -y, -z+1/2'
'-x, -y, -z'
'x-1/2, y-1/2, -z'
'x, -y-1/2, z-1/2'
'-x-1/2, y, z-1/2'

loop_
_atom_site_label
_atom_site_type_symbol
_atom_site_fract_x
_atom_site_fract_y
_atom_site_fract_z
_atom_site_U_iso_or_equiv
_atom_site_adp_type
_atom_site_occupancy
_atom_site_site_symmetry_order
_atom_site_calc_flag
_atom_site_refinement_flags_posn
_atom_site_refinement_flags_adp
_atom_site_refinement_flags_occupancy
_atom_site_disorder_assembly
_atom_site_disorder_group
W1 W 0.72684(2) -0.45996(3) -0.08849(2) 0.01375(12) Uani 1 1 d . . . . .
W2 W 0.69182(2) -0.58002(3) -0.18723(2) 0.01395(13) Uani 1 1 d . . . . .
W3 W 0.59329(2) -0.61778(3) -0.18822(2) 0.01624(13) Uani 1 1 d . . . . .
W4 W 0.59278(2) -0.58204(3) 0.03872(2) 0.01511(13) Uani 1 1 d . . . . .
W5 W 0.68483(2) -0.55482(3) 0.03791(2) 0.01459(13) Uani 1 1 d . . . . .
W6 W 0.57848(2) -0.44353(3) -0.21018(2) 0.01721(13) Uani 1 1 d . . . . .
W7 W 0.67600(2) -0.40553(3) -0.20729(2) 0.01616(13) Uani 1 1 d . . . . .
W8 W 0.66358(2) -0.36532(3) 0.01784(2) 0.01526(13) Uani 1 1 d . . . . .
W9 W 0.53739(2) -0.52597(3) -0.08915(3) 0.01674(13) Uani 1 1 d . . . . .
W10 W 0.64934(2) -0.67507(3) -0.05801(2) 0.01419(13) Uani 1 1 d . . . . .
W11 W 0.61332(2) -0.31208(3) -0.09997(3) 0.01825(13) Uani 1 1 d . . . . .
Nd1 Nd 0.55894(2) -0.37832(4) 0.03966(4) 0.02085(18) Uani 1 1 d . . . . .
Cu1 Cu 0.750000 -0.250000 0.07302(9) 0.0157(5) Uani 1 2 d S T P . .
Cu2 Cu 0.750000 0.250000 -0.23548(9) 0.0150(5) Uani 1 2 d S T P . .
P1 P 0.63199(9) -0.49130(16) -0.08516(14) 0.0094(7) Uani 1 1 d . . . . .
O1 O 0.6403(3) -0.5802(5) 0.0763(4) 0.018(2) Uani 1 1 d . . . . .
O2 O 0.5840(2) -0.4926(4) 0.0525(4) 0.015(2) Uani 1 1 d . . . . .
O3 O 0.6731(3) -0.4592(5) 0.0471(4) 0.018(2) Uani 1 1 d . . . . .
O4 O 0.6915(2) -0.4976(4) -0.2358(4) 0.016(2) Uani 1 1 d . . . . .
O5 O 0.6135(3) -0.6648(4) -0.1217(4) 0.016(2) Uani 1 1 d . . . . .
O6 O 0.5604(3) -0.5840(5) -0.0307(4) 0.015(2) Uani 1 1 d . . . . .
O7 O 0.6128(3) -0.6705(5) -0.0012(4) 0.019(2) Uani 1 1 d . . . . .
O8 O 0.7160(3) -0.5269(5) -0.0257(4) 0.017(2) Uani 1 1 d . . . . .
O9 O 0.7302(2) -0.5396(4) -0.1424(4) 0.0118(19) Uani 1 1 d . U . . .
O10 O 0.6536(3) -0.3452(4) -0.1538(4) 0.019(2) Uani 1 1 d . . . . .
O11 O 0.7197(3) -0.4069(4) -0.1616(4) 0.017(2) Uani 1 1 d . . . . .
O12 O 0.5834(3) -0.6833(5) -0.2375(4) 0.024(2) Uani 1 1 d . . . . .
O13 O 0.6836(2) -0.6459(4) 0.0012(4) 0.015(2) Uani 1 1 d . . . . .
O14 O 0.6425(2) -0.5958(4) -0.2082(4) 0.015(2) Uani 1 1 d . . . . .
O15 O 0.7019(3) -0.3955(5) -0.0434(4) 0.017(2) Uani 1 1 d . . . . .
O16 O 0.5670(3) -0.6246(5) 0.0918(4) 0.023(2) Uani 1 1 d . . . . .
O17 O 0.6222(3) -0.3581(5) 0.0576(4) 0.021(2) Uani 1 1 d . . . . .
O18 O 0.5798(3) -0.5381(5) -0.2385(4) 0.022(2) Uani 1 1 d . . . . .
O19 O 0.6265(2) -0.4212(4) -0.0545(4) 0.014(2) Uani 1 1 d . . . . .
O20 O 0.5422(3) -0.4502(5) -0.0458(4) 0.022(2) Uani 1 1 d . . . . .
O21 O 0.4924(3) -0.5486(5) -0.0816(4) 0.025(2) Uani 1 1 d . . . . .
O22 O 0.6274(3) -0.4353(5) -0.2313(4) 0.018(2) Uani 1 1 d . . . . .
O23 O 0.5993(2) -0.5106(4) -0.1244(4) 0.013(2) Uani 1 1 d . . . . .
O24 O 0.6659(2) -0.4891(4) -0.1260(4) 0.0105(19) Uani 1 1 d . . . . .
O25 O 0.5498(3) -0.6062(4) -0.1473(4) 0.016(2) Uani 1 1 d . . . . .
O26 O 0.6811(2) -0.6364(4) -0.1187(4) 0.015(2) Uani 1 1 d . . . . .
O27 O 0.6370(2) -0.5500(4) -0.0374(4) 0.014(2) Uani 1 1 d . . . . .
O28 O 0.6877(3) -0.3536(5) -0.2660(4) 0.024(2) Uani 1 1 d . . . . .
O29 O 0.5360(3) -0.4734(5) -0.1644(4) 0.021(2) Uani 1 1 d . . . . .
O30 O 0.7148(3) -0.5673(5) 0.0953(4) 0.022(2) Uani 1 1 d . . . . .
O31 O 0.6507(3) -0.2970(5) -0.0420(4) 0.020(2) Uani 1 1 d . . . . .
O32 O 0.6584(3) -0.7624(5) -0.0623(4) 0.020(2) Uani 1 1 d . . . . .
O33 O 0.7147(2) -0.6379(5) -0.2326(4) 0.017(2) Uani 1 1 d . . . . .
O34 O 0.7714(3) -0.4443(5) -0.0750(4) 0.022(2) Uani 1 1 d . . . . .
O35 O 0.5774(3) -0.3121(5) -0.0466(4) 0.019(2) Uani 1 1 d . . . . .
O36 O 0.5849(3) -0.3690(5) -0.1568(4) 0.020(2) Uani 1 1 d . . . . .
O37 O 0.6098(3) -0.2305(5) -0.1313(5) 0.029(3) Uani 1 1 d . . . . .
O38 O 0.5012(3) -0.3240(6) 0.0049(7) 0.053(4) Uani 1 1 d . . . . .
O39 O 0.5638(4) -0.3709(7) 0.1500(5) 0.057(4) Uani 1 1 d . . . . .
O40 O 0.5611(4) -0.2498(6) 0.0692(6) 0.055(4) Uani 1 1 d . . . . .
O41 O 0.5566(3) -0.4034(5) -0.2700(4) 0.023(2) Uani 1 1 d . . . . .
O42 O 0.6933(2) -0.3179(5) 0.0622(4) 0.017(2) Uani 1 1 d . . . . .
C1 C 0.7407(4) 0.1900(7) -0.0513(5) 0.018(3) Uani 1 1 d . . . . .
H1A H 0.734417 0.147857 -0.030397 0.021 Uiso 1 1 d R U . . .
C2 C 0.750000 -0.250000 -0.1437(8) 0.017(4) Uani 1 2 d S T P . .
C4 C 0.6362(6) 0.0418(10) 0.1412(7) 0.059(7) Uani 1 1 d . . . . .
H4A H 0.638077 0.013156 0.176609 0.071 Uiso 1 1 d R U . . .
C5 C 0.5565(5) 0.0235(10) -0.2997(7) 0.038(4) Uani 1 1 d . . . . .
H5A H 0.552567 -0.021013 -0.318402 0.045 Uiso 1 1 d R U . . .
C6 C 0.750000 -0.250000 -0.2094(8) 0.013(4) Uani 1 2 d S T P . .
C7 C 0.6548(5) 0.0229(9) 0.0895(8) 0.040(5) Uani 1 1 d . . . . .
C8 C 0.6626(4) 0.1149(8) -0.2842(7) 0.029(4) Uani 1 1 d . . . . .
H8A H 0.659139 0.077711 -0.312651 0.034 Uiso 1 1 d R U . . .
C9 C 0.6405(4) 0.1920(7) -0.2087(6) 0.020(3) Uani 1 1 d . . . . .
H9A H 0.621274 0.208388 -0.183122 0.024 Uiso 1 1 d R U . . .
C10 C 0.5663(5) 0.1519(10) -0.2492(9) 0.049(5) Uani 1 1 d . . . . .
H10A H 0.569429 0.196961 -0.231037 0.059 Uiso 1 1 d R U . . .
C11 C 0.7217(4) -0.2256(6) -0.0491(6) 0.014(3) Uani 1 1 d . U . . .
H11A H 0.701430 -0.207226 -0.027021 0.017 Uiso 1 1 d R U . . .
C14 C 0.7203(4) -0.2247(6) -0.1120(6) 0.015(3) Uani 1 1 d . U . . .
H14A H 0.699302 -0.207674 -0.133044 0.018 Uiso 1 1 d R U . . .
C15 C 0.7406(4) 0.1921(7) -0.1133(6) 0.014(3) Uani 1 1 d . . . . .
H15A H 0.733624 0.151085 -0.135259 0.017 Uiso 1 1 d R U . . .
C16 C 0.6746(4) 0.2193(7) -0.2050(6) 0.016(3) Uani 1 1 d . . . . .
H16A H 0.678676 0.256474 -0.176859 0.019 Uiso 1 1 d R U . . .
C17 C 0.6337(4) 0.1390(7) -0.2514(7) 0.021(3) Uani 1 1 d . . . . .
C18 C 0.7326(4) -0.1991(7) -0.2435(6) 0.020(3) Uani 1 1 d . . . . .
H18A H 0.720381 -0.161959 -0.222868 0.024 Uiso 1 1 d R U . . .
C19 C 0.6958(4) 0.1443(7) -0.2757(6) 0.021(3) Uani 1 1 d . . . . .
H19A H 0.715721 0.126304 -0.298672 0.026 Uiso 1 1 d R U . . .
C20 C 0.6771(5) -0.0412(7) 0.0874(6) 0.025(4) Uani 1 1 d . . . . .
C21 C 0.6852(4) -0.1653(8) 0.0985(7) 0.029(4) Uani 1 1 d . . . . .
H21A H 0.675273 -0.209849 0.109297 0.035 Uiso 1 1 d R U . . .
C22 C 0.750000 0.250000 0.0488(8) 0.017(4) Uani 1 2 d S TU P . .
C23 C 0.6635(5) -0.1058(8) 0.1039(7) 0.032(4) Uani 1 1 d . . . . .
H23A H 0.639287 -0.109314 0.119288 0.039 Uiso 1 1 d R U . . .
C24 C 0.5910(5) 0.0461(9) -0.2854(7) 0.031(4) Uani 1 1 d . . . . .
H24A H 0.611356 0.016047 -0.292347 0.037 Uiso 1 1 d R U . . .
C25 C 0.5966(4) 0.1103(7) -0.2597(7) 0.023(3) Uani 1 1 d . . . . .
C26 C 0.7318(5) -0.0991(8) 0.0625(7) 0.033(4) Uani 1 1 d . . . . .
H26A H 0.756537 -0.096544 0.049052 0.039 Uiso 1 1 d R U . . .
C27 C 0.7121(4) -0.0384(7) 0.0658(7) 0.029(4) Uani 1 1 d . . . . .
H27A H 0.722269 0.005289 0.053099 0.034 Uiso 1 1 d R U . . .
C28 C 0.750000 0.250000 -0.0187(8) 0.017(4) Uani 1 2 d S TU P . .
C29 C 0.6313(5) 0.1244(10) 0.0417(9) 0.047(5) Uani 1 1 d . . . . .
H29A H 0.627966 0.152868 0.006517 0.056 Uiso 1 1 d R U . . .
C30 C 0.6533(5) 0.0690(9) 0.0407(7) 0.039(4) Uani 1 1 d . . . . .
H30A H 0.669045 0.060984 0.006894 0.047 Uiso 1 1 d R U . . .
C31 C 0.5326(5) 0.1291(9) -0.2634(10) 0.053(6) Uani 1 1 d . . . . .
H31A H 0.511797 0.158028 -0.256252 0.063 Uiso 1 1 d R U . . .
C32 C 0.6133(7) 0.0993(12) 0.1399(10) 0.065(6) Uani 1 1 d . U . . .
H32A H 0.599692 0.111302 0.175382 0.078 Uiso 1 1 d R U . . .
N1 N 0.5279(4) 0.0644(8) -0.2887(6) 0.038(4) Uani 1 1 d . . . . .
N2 N 0.750000 0.250000 -0.1441(7) 0.015(4) Uani 1 2 d S T P . .
N4 N 0.7027(3) 0.1982(6) -0.2375(5) 0.017(3) Uani 1 1 d . . . . .
N5 N 0.750000 -0.250000 -0.0175(6) 0.013(3) Uani 1 2 d S T P . .
N6 N 0.7189(3) -0.1617(6) 0.0778(5) 0.021(3) Uani 1 1 d . . . . .
N8 N 0.6125(5) 0.1399(8) 0.0926(8) 0.055(5) Uani 1 1 d . . . . .
O1W O 0.5956(5) -0.2063(9) 0.1672(8) 0.094(6) Uani 1 1 d . . . . .
O2W O 0.5102(5) -0.3175(10) -0.1267(7) 0.087(5) Uani 1 1 d . . . . .
O3W O 0.5612(5) 0.2325(10) 0.1112(9) 0.102(6) Uani 1 1 d . U . . .
O4W O 0.7621(6) -0.4831(11) -0.2974(10) 0.075(6) Uiso 0.75 1 d . . P . .
O5W O 0.7751(12) -0.481(2) -0.261(2) 0.029(10) Uiso 0.25 1 d . . P . .
C3 C 0.7321(4) -0.2006(7) -0.3062(6) 0.020(3) Uani 1 1 d . . . . .
H3A H 0.719033 -0.165743 -0.328424 0.023 Uiso 1 1 d R U . . .
N7 N 0.750000 -0.250000 -0.3362(7) 0.018(4) Uani 1 2 d S T P . .
C12 C 0.7226(4) 0.2162(8) 0.0796(6) 0.025(4) Uani 1 1 d . . . . .
H12A H 0.703440 0.193058 0.058250 0.030 Uiso 1 1 d R U . . .
C13 C 0.7241(4) 0.2172(7) 0.1423(6) 0.020(3) Uani 1 1 d . . . . .
H13A H 0.705676 0.193080 0.164482 0.024 Uiso 1 1 d R U . . .
N3 N 0.750000 0.250000 0.1729(6) 0.015(3) Uani 1 2 d S TU P . .

loop_
_atom_site_aniso_label
_atom_site_aniso_U_11
_atom_site_aniso_U_22
_atom_site_aniso_U_33
_atom_site_aniso_U_23
_atom_site_aniso_U_13
_atom_site_aniso_U_12
W1 0.0108(3) 0.0165(3) 0.0139(3) 0.0007(2) 0.0010(2) -0.0024(2)
W2 0.0120(3) 0.0168(3) 0.0131(3) -0.0001(2) 0.0023(2) -0.0016(2)
W3 0.0129(3) 0.0178(3) 0.0180(3) -0.0001(2) -0.0014(2) -0.0022(2)
W4 0.0125(3) 0.0168(3) 0.0161(3) 0.0026(2) 0.0038(2) 0.0004(2)
W5 0.0127(3) 0.0172(3) 0.0139(3) 0.0033(2) 0.0005(2) 0.0002(2)
W6 0.0126(3) 0.0205(3) 0.0185(3) 0.0052(2) -0.0026(2) -0.0011(2)
W7 0.0142(3) 0.0185(3) 0.0158(3) 0.0048(2) 0.0010(2) -0.0030(2)
W8 0.0135(3) 0.0153(3) 0.0170(3) -0.0014(2) 0.0017(2) -0.0023(2)
W9 0.0096(3) 0.0194(3) 0.0212(3) 0.0036(2) 0.0013(2) -0.0004(2)
W10 0.0128(3) 0.0135(3) 0.0162(3) 0.0020(2) 0.0030(2) 0.0005(2)
W11 0.0174(3) 0.0143(3) 0.0231(3) 0.0036(2) 0.0012(2) 0.0002(2)
Nd1 0.0131(4) 0.0184(4) 0.0311(4) 0.0025(3) 0.0032(3) -0.0008(3)
Cu1 0.0218(14) 0.0199(12) 0.0055(11) 0.000 0.000 0.0045(11)
Cu2 0.0115(13) 0.0275(12) 0.0060(10) 0.000 0.000 -0.0055(10)
P1 0.0081(18) 0.0101(15) 0.0101(15) 0.0017(13) 0.0009(13) -0.0011(13)
O1 0.024(6) 0.016(5) 0.013(5) 0.007(4) 0.002(4) 0.001(4)
O2 0.005(5) 0.015(5) 0.025(5) 0.001(4) -0.003(4) 0.003(4)
O3 0.015(6) 0.024(5) 0.016(5) 0.000(4) 0.000(4) 0.000(4)
O4 0.014(6) 0.014(5) 0.019(5) 0.007(4) 0.006(4) -0.002(4)
O5 0.013(5) 0.015(5) 0.021(5) 0.000(4) 0.007(4) -0.003(4)
O6 0.014(5) 0.020(5) 0.012(4) 0.006(4) 0.003(4) 0.003(4)
O7 0.011(5) 0.020(5) 0.025(5) 0.008(4) 0.004(4) -0.002(4)
O8 0.017(6) 0.017(5) 0.016(5) -0.003(4) 0.002(4) 0.002(4)
O9 0.009(4) 0.017(3) 0.010(3) -0.001(3) 0.003(3) 0.004(3)
O10 0.021(6) 0.013(4) 0.024(5) 0.006(4) -0.001(4) -0.004(4)
O11 0.023(6) 0.015(5) 0.015(5) 0.007(4) 0.001(4) -0.005(4)
O12 0.018(6) 0.022(5) 0.030(6) 0.002(4) -0.009(5) -0.005(4)
O13 0.013(5) 0.017(5) 0.014(5) 0.002(4) 0.010(4) 0.002(4)
O14 0.016(6) 0.018(5) 0.010(4) 0.003(4) -0.002(4) 0.004(4)
O15 0.017(6) 0.021(5) 0.013(5) 0.002(4) 0.002(4) 0.002(4)
O16 0.021(6) 0.021(5) 0.026(5) 0.010(4) 0.005(4) -0.002(4)
O17 0.014(6) 0.019(5) 0.030(5) 0.004(4) 0.002(4) 0.006(4)
O18 0.026(6) 0.020(5) 0.019(5) 0.001(4) -0.004(4) -0.005(5)
O19 0.014(5) 0.012(4) 0.018(5) 0.001(4) 0.003(4) 0.001(4)
O20 0.020(6) 0.021(5) 0.024(5) 0.001(4) 0.003(4) 0.007(4)
O21 0.012(6) 0.032(6) 0.030(6) 0.002(5) -0.001(4) 0.001(5)
O22 0.014(6) 0.019(5) 0.019(5) 0.005(4) -0.002(4) -0.008(4)
O23 0.005(5) 0.018(5) 0.017(5) 0.003(4) -0.004(4) 0.001(4)
O24 0.010(5) 0.015(4) 0.007(4) -0.001(3) 0.000(4) -0.002(4)
O25 0.015(6) 0.013(4) 0.021(5) 0.010(4) -0.003(4) 0.000(4)
O26 0.012(5) 0.013(4) 0.018(5) -0.002(4) -0.003(4) -0.001(4)
O27 0.010(5) 0.020(5) 0.011(4) 0.004(4) 0.000(4) -0.002(4)
O28 0.025(6) 0.021(5) 0.027(5) 0.005(4) -0.001(5) -0.007(5)
O29 0.007(5) 0.025(5) 0.031(6) -0.001(4) -0.006(4) 0.000(4)
O30 0.013(6) 0.033(6) 0.018(5) 0.007(4) -0.001(4) -0.005(5)
O31 0.021(6) 0.014(5) 0.025(5) 0.005(4) 0.000(4) -0.006(4)
O32 0.017(6) 0.014(5) 0.029(5) 0.003(4) 0.004(4) 0.003(4)
O33 0.012(5) 0.030(5) 0.010(4) 0.001(4) -0.001(4) 0.001(4)
O34 0.018(6) 0.020(5) 0.027(5) 0.004(4) 0.002(4) -0.003(4)
O35 0.016(6) 0.020(5) 0.023(5) 0.005(4) 0.002(4) 0.002(4)
O36 0.016(6) 0.021(5) 0.024(5) 0.006(4) 0.000(4) 0.001(4)
O37 0.031(7) 0.014(5) 0.041(6) 0.014(5) 0.007(5) -0.002(5)
O38 0.021(7) 0.042(7) 0.096(11) 0.036(7) -0.002(7) 0.007(6)
O39 0.092(12) 0.057(8) 0.023(6) -0.008(6) 0.010(7) -0.032(8)
O40 0.078(11) 0.036(7) 0.052(8) -0.012(6) 0.005(7) 0.026(7)
O41 0.019(6) 0.030(5) 0.022(5) 0.014(4) -0.006(4) -0.002(5)
O42 0.010(5) 0.023(5) 0.019(5) 0.000(4) 0.003(4) -0.007(4)
C1 0.027(9) 0.023(7) 0.003(6) 0.000(5) -0.001(6) 0.008(7)
C2 0.027(13) 0.017(9) 0.008(9) 0.000 0.000 -0.010(9)
C4 0.109(19) 0.056(12) 0.013(8) 0.010(8) 0.012(10) 0.057(13)
C5 0.029(11) 0.052(11) 0.033(9) -0.021(8) 0.015(8) -0.010(9)
C6 0.007(10) 0.023(10) 0.009(9) 0.000 0.000 0.006(8)
C7 0.043(12) 0.042(10) 0.037(10) 0.012(8) -0.015(8) 0.004(9)
C8 0.026(10) 0.029(8) 0.031(9) -0.012(7) 0.005(7) -0.008(7)
C9 0.012(8) 0.026(7) 0.023(7) -0.014(6) 0.006(6) 0.005(6)
C10 0.019(10) 0.043(11) 0.085(15) -0.034(11) -0.004(10) -0.006(8)
C11 0.015(5) 0.011(4) 0.017(4) -0.002(4) 0.001(4) -0.003(4)
C14 0.014(5) 0.016(4) 0.016(4) -0.002(4) -0.006(4) -0.002(4)
C15 0.008(8) 0.017(7) 0.018(7) 0.004(6) 0.001(5) 0.009(6)
C16 0.007(7) 0.025(7) 0.014(7) -0.010(6) -0.005(5) -0.002(6)
C17 0.008(8) 0.025(8) 0.030(8) 0.000(6) -0.002(6) -0.003(6)
C18 0.019(9) 0.018(7) 0.024(8) -0.004(6) 0.001(6) 0.004(6)
C19 0.017(9) 0.029(8) 0.017(7) -0.009(6) 0.000(6) -0.001(7)
C20 0.038(11) 0.013(7) 0.023(8) -0.006(6) 0.007(7) 0.003(7)
C21 0.026(10) 0.029(8) 0.032(9) 0.001(7) 0.006(7) 0.009(7)
C22 0.017(6) 0.019(6) 0.014(6) 0.000 0.000 0.004(4)
C23 0.025(10) 0.041(10) 0.030(9) -0.002(8) 0.015(7) 0.001(8)
C24 0.021(10) 0.039(9) 0.032(9) -0.003(7) -0.007(7) -0.015(8)
C25 0.025(9) 0.017(7) 0.028(8) 0.004(6) -0.001(7) -0.002(7)
C26 0.023(10) 0.035(9) 0.041(10) 0.012(8) 0.010(8) 0.003(8)
C27 0.025(10) 0.011(7) 0.049(10) 0.006(7) 0.004(8) 0.002(7)
C28 0.014(6) 0.022(6) 0.016(6) 0.000 0.000 0.001(4)
C29 0.039(12) 0.053(12) 0.047(11) 0.015(9) 0.017(9) 0.018(10)
C30 0.045(12) 0.047(11) 0.026(9) 0.006(8) 0.009(8) 0.004(9)
C31 0.026(11) 0.028(9) 0.104(17) -0.022(10) -0.011(11) 0.009(8)
C32 0.070(8) 0.064(7) 0.063(7) 0.001(5) 0.008(5) 0.007(5)
N1 0.030(9) 0.044(9) 0.041(8) -0.009(7) -0.002(7) -0.015(7)
N2 0.015(9) 0.015(8) 0.016(8) 0.000 0.000 -0.007(7)
N4 0.019(7) 0.021(6) 0.012(6) -0.003(5) -0.002(5) -0.008(5)
N5 0.024(10) 0.012(7) 0.004(7) 0.000 0.000 -0.011(7)
N6 0.029(8) 0.029(7) 0.006(5) -0.001(5) 0.000(5) 0.004(6)
N8 0.072(13) 0.031(8) 0.062(11) 0.001(8) 0.003(10) 0.007(8)
O1W 0.112(16) 0.076(12) 0.094(13) -0.034(10) -0.003(11) -0.013(11)
O2W 0.073(13) 0.118(15) 0.072(11) -0.001(10) -0.009(9) 0.017(11)
O3W 0.102(6) 0.100(6) 0.104(6) 0.001(3) 0.002(3) 0.001(3)
C3 0.023(9) 0.023(7) 0.013(7) 0.002(6) -0.004(6) 0.003(7)
N7 0.016(10) 0.028(9) 0.009(8) 0.000 0.000 -0.015(8)
C12 0.027(10) 0.040(9) 0.009(7) 0.001(6) -0.005(6) -0.010(7)
C13 0.016(8) 0.030(8) 0.015(7) 0.000(6) 0.005(6) -0.010(7)
N3 0.016(5) 0.018(5) 0.010(5) 0.000 0.000 0.000(4)

loop_
_atom_type_symbol
_atom_type_description
_atom_type_scat_dispersion_real
_atom_type_scat_dispersion_imag
_atom_type_scat_source
C C 0.0033 0.0016 'International Tables Vol C Tables 4.2.6.8 and 6.1.1.4'
N N 0.0061 0.0033 'International Tables Vol C Tables 4.2.6.8 and 6.1.1.4'
O O 0.0106 0.0060 'International Tables Vol C Tables 4.2.6.8 and 6.1.1.4'
P P 0.1023 0.0942 'International Tables Vol C Tables 4.2.6.8 and 6.1.1.4'
Cu Cu 0.3201 1.2651 'International Tables Vol C Tables 4.2.6.8 and 6.1.1.4'
Nd Nd -0.1943 3.0179 'International Tables Vol C Tables 4.2.6.8 and 6.1.1.4'
W W -0.8490 6.8722 'International Tables Vol C Tables 4.2.6.8 and 6.1.1.4'
H H 0.0000 0.0000 'International Tables Vol C Tables 4.2.6.8 and 6.1.1.4'

loop_
_geom_angle_atom_site_label_1
_geom_angle_atom_site_label_2
_geom_angle_atom_site_label_3
_geom_angle
_geom_angle_site_symmetry_1
_geom_angle_site_symmetry_3
_geom_angle_publ_flag
O34 W1 O15 105.6(4) . . ?
O34 W1 O11 100.7(4) . . ?
O15 W1 O11 91.9(4) . . ?
O34 W1 O8 101.0(4) . . ?
O15 W1 O8 87.3(4) . . ?
O11 W1 O8 157.7(4) . . ?
O34 W1 O9 100.7(4) . . ?
O15 W1 O9 153.7(4) . . ?
O11 W1 O9 84.7(4) . . ?
O8 W1 O9 86.2(3) . . ?
O34 W1 O24 169.8(4) . . ?
O15 W1 O24 83.1(4) . . ?
O11 W1 O24 73.3(3) . . ?
O8 W1 O24 84.5(3) . . ?
O9 W1 O24 70.9(3) . . ?
O33 W2 O9 101.7(4) . . ?
O33 W2 O14 102.9(4) . . ?
O9 W2 O14 155.3(4) . . ?
O33 W2 O26 101.6(4) . . ?
O9 W2 O26 88.3(4) . . ?
O14 W2 O26 84.6(4) . . ?
O33 W2 O4 102.0(4) . . ?
O9 W2 O4 87.8(4) . . ?
O14 W2 O4 89.3(4) . . ?
O26 W2 O4 156.4(4) . . ?
O33 W2 O24 172.9(4) . . ?
O9 W2 O24 72.9(3) . . ?
O14 W2 O24 82.7(3) . . ?
O26 W2 O24 83.1(3) . . ?
O4 W2 O24 73.5(3) . . ?
O12 W3 O25 102.5(4) . . ?
O12 W3 O5 103.5(4) . . ?
O25 W3 O5 91.0(4) . . ?
O12 W3 O14 102.5(4) . . ?
O25 W3 O14 154.9(4) . . ?
O5 W3 O14 84.9(4) . . ?
O12 W3 O18 99.0(4) . . ?
O25 W3 O18 88.0(4) . . ?
O5 W3 O18 157.1(4) . . ?
O14 W3 O18 86.4(4) . . ?
O12 W3 O23 170.3(4) . . ?
O25 W3 O23 72.7(3) . . ?
O5 W3 O23 85.2(3) . . ?
O14 W3 O23 82.3(3) . . ?
O18 W3 O23 72.7(3) . . ?
O16 W4 O2 103.9(4) . . ?
O16 W4 O1 102.5(4) . . ?
O2 W4 O1 94.2(4) . . ?
O16 W4 O6 101.0(4) . . ?
O2 W4 O6 92.5(4) . . ?
O1 W4 O6 153.2(4) . . ?
O16 W4 O7 95.8(4) . . ?
O2 W4 O7 160.2(4) . . ?
O1 W4 O7 82.8(4) . . ?
O6 W4 O7 82.2(4) . . ?
O16 W4 O27 165.6(4) . . ?
O2 W4 O27 89.8(4) . . ?
O1 W4 O27 71.7(3) . . ?
O6 W4 O27 82.4(3) . . ?
O7 W4 O27 70.6(3) . . ?
O30 W5 O8 101.6(4) . . ?
O30 W5 O3 101.7(4) . . ?
O8 W5 O3 86.9(4) . . ?
O30 W5 O1 100.9(4) . . ?
O8 W5 O1 157.4(4) . . ?
O3 W5 O1 90.1(4) . . ?
O30 W5 O13 101.8(4) . . ?
O8 W5 O13 87.5(4) . . ?
O3 W5 O13 156.5(4) . . ?
O1 W5 O13 86.3(4) . . ?
O30 W5 O27 171.9(4) . . ?
O8 W5 O27 85.4(3) . . ?
O3 W5 O27 82.6(3) . . ?
O1 W5 O27 72.0(3) . . ?
O13 W5 O27 74.2(3) . . ?
O41 W6 O36 101.8(4) . . ?
O41 W6 O22 102.8(4) . . ?
O36 W6 O22 88.4(4) . . ?
O41 W6 O18 100.5(4) . . ?
O36 W6 O18 157.7(4) . . ?
O22 W6 O18 88.5(4) . . ?
O41 W6 O29 98.9(4) . . ?
O36 W6 O29 89.8(4) . . ?
O22 W6 O29 158.2(4) . . ?
O18 W6 O29 85.1(4) . . ?
O41 W6 O23 170.1(4) . . ?
O36 W6 O23 82.5(3) . . ?
O22 W6 O23 86.2(3) . . ?
O18 W6 O23 75.3(3) . . ?
O29 W6 O23 72.0(3) . . ?
O28 W7 O10 103.8(4) . . ?
O28 W7 O11 101.5(4) . . ?
O10 W7 O11 92.7(4) . . ?
O28 W7 O22 101.4(4) . . ?
O10 W7 O22 87.0(4) . . ?
O11 W7 O22 156.5(4) . . ?
O28 W7 O4 102.0(4) . . ?
O10 W7 O4 154.1(4) . . ?
O11 W7 O4 85.0(4) . . ?
O22 W7 O4 85.2(4) . . ?
O28 W7 O24 172.7(4) . . ?
O10 W7 O24 82.5(3) . . ?
O11 W7 O24 74.2(3) . . ?
O22 W7 O24 82.5(3) . . ?
O4 W7 O24 72.0(3) . . ?
O42 W8 O17 102.9(4) . . ?
O42 W8 O31 101.0(4) . . ?
O17 W8 O31 94.4(4) . . ?
O42 W8 O3 100.5(4) . . ?
O17 W8 O3 93.6(4) . . ?
O31 W8 O3 154.8(4) . . ?
O42 W8 O15 95.0(4) . . ?
O17 W8 O15 161.9(4) . . ?
O31 W8 O15 84.7(4) . . ?
O3 W8 O15 80.5(4) . . ?
O42 W8 O19 171.8(4) . . ?
O17 W8 O19 82.7(4) . . ?
O31 W8 O19 72.4(3) . . ?
O3 W8 O19 84.9(3) . . ?
O15 W8 O19 79.8(3) . . ?
O21 W9 O20 104.7(5) . . ?
O21 W9 O6 102.5(4) . . ?
O20 W9 O6 93.8(4) . . ?
O21 W9 O29 100.8(4) . . ?
O20 W9 O29 92.4(4) . . ?
O6 W9 O29 153.4(4) . . ?
O21 W9 O25 95.0(4) . . ?
O20 W9 O25 160.2(4) . . ?
O6 W9 O25 83.7(4) . . ?
O29 W9 O25 81.8(4) . . ?
O21 W9 O23 165.0(4) . . ?
O20 W9 O23 88.9(4) . . ?
O6 W9 O23 82.5(3) . . ?
O29 W9 O23 71.8(3) . . ?
O25 W9 O23 71.4(3) . . ?
O32 W10 O7 103.1(4) . . ?
O32 W10 O13 101.4(4) . . ?
O7 W10 O13 90.1(4) . . ?
O32 W10 O26 102.6(4) . . ?
O7 W10 O26 154.1(4) . . ?
O13 W10 O26 87.9(4) . . ?
O32 W10 O5 101.0(4) . . ?
O7 W10 O5 89.6(4) . . ?
O13 W10 O5 157.1(4) . . ?
O26 W10 O5 82.5(4) . . ?
O32 W10 O27 172.6(4) . . ?
O7 W10 O27 72.3(3) . . ?
O13 W10 O27 73.2(3) . . ?
O26 W10 O27 82.5(3) . . ?
O5 W10 O27 84.9(3) . . ?
O37 W11 O35 102.3(5) . . ?
O37 W11 O31 100.9(5) . . ?
O35 W11 O31 95.3(4) . . ?
O37 W11 O36 101.9(5) . . ?
O35 W11 O36 91.6(4) . . ?
O31 W11 O36 154.2(4) . . ?
O37 W11 O10 96.0(4) . . ?
O35 W11 O10 161.4(4) . . ?
O31 W11 O10 85.0(4) . . ?
O36 W11 O10 80.8(4) . . ?
O37 W11 O19 172.3(4) . . ?
O35 W11 O19 82.6(4) . . ?
O31 W11 O19 72.6(3) . . ?
O36 W11 O19 83.7(3) . . ?
O10 W11 O19 79.7(3) . . ?
O35 Nd1 O17 76.7(3) . . ?
O35 Nd1 O2 118.0(3) . . ?
O17 Nd1 O2 75.6(3) . . ?
O35 Nd1 O20 75.5(3) . . ?
O17 Nd1 O20 118.0(3) . . ?
O2 Nd1 O20 70.8(3) . . ?
O35 Nd1 O39 138.0(4) . . ?
O17 Nd1 O39 75.8(4) . . ?
O2 Nd1 O39 84.6(4) . . ?
O20 Nd1 O39 146.1(4) . . ?
O35 Nd1 O38 77.0(4) . . ?
O17 Nd1 O38 144.6(3) . . ?
O2 Nd1 O38 138.5(4) . . ?
O20 Nd1 O38 77.2(4) . . ?
O39 Nd1 O38 110.2(5) . . ?
O35 Nd1 O21 143.0(3) . 5_645 ?
O17 Nd1 O21 139.1(3) . 5_645 ?
O2 Nd1 O21 74.9(3) . 5_645 ?
O20 Nd1 O21 77.4(3) . 5_645 ?
O39 Nd1 O21 73.9(4) . 5_645 ?
O38 Nd1 O21 72.8(4) . 5_645 ?
O35 Nd1 O40 71.5(4) . . ?
O17 Nd1 O40 76.8(4) . . ?
O2 Nd1 O40 147.2(4) . . ?
O20 Nd1 O40 139.3(4) . . ?
O39 Nd1 O40 71.7(4) . . ?
O38 Nd1 O40 72.7(4) . . ?
O21 Nd1 O40 117.6(4) 5_645 . ?
N5 Cu1 N7 180.0 . 7_556 ?
N5 Cu1 N6 93.0(3) . . ?
N7 Cu1 N6 87.0(3) 7_556 . ?
N5 Cu1 N6 93.0(3) . 2_645 ?
N7 Cu1 N6 87.0(3) 7_556 2_645 ?
N6 Cu1 N6 174.1(6) . 2_645 ?
N4 Cu2 N4 177.4(6) 2_655 . ?
N4 Cu2 N2 91.3(3) 2_655 . ?
N4 Cu2 N2 91.3(3) . . ?
N4 Cu2 N3 88.7(3) 2_655 7_565 ?
N4 Cu2 N3 88.7(3) . 7_565 ?
N2 Cu2 N3 180.0 . 7_565 ?
O19 P1 O23 111.2(5) . . ?
O19 P1 O24 110.3(5) . . ?
O23 P1 O24 108.2(5) . . ?
O19 P1 O27 110.6(5) . . ?
O23 P1 O27 107.8(5) . . ?
O24 P1 O27 108.7(5) . . ?
W5 O1 W4 126.1(4) . . ?
W4 O2 Nd1 159.2(5) . . ?
W5 O3 W8 154.2(5) . . ?
W2 O4 W7 124.4(5) . . ?
W3 O5 W10 152.5(5) . . ?
W9 O6 W4 143.0(5) . . ?
W10 O7 W4 126.6(5) . . ?
W5 O8 W1 147.9(5) . . ?
W2 O9 W1 126.5(5) . . ?
W7 O10 W11 155.2(5) . . ?
W7 O11 W1 124.6(5) . . ?
W10 O13 W5 124.9(5) . . ?
W2 O14 W3 152.2(5) . . ?
W1 O15 W8 153.9(5) . . ?
W8 O17 Nd1 138.1(5) . . ?
W6 O18 W3 124.0(5) . . ?
P1 O19 W8 128.7(5) . . ?
P1 O19 W11 128.2(5) . . ?
W8 O19 W11 90.4(3) . . ?
W9 O20 Nd1 157.9(5) . . ?
W9 O21 Nd1 153.5(5) . 5_645 ?
W6 O22 W7 147.3(5) . . ?
P1 O23 W6 124.5(5) . . ?
P1 O23 W9 125.9(5) . . ?
W6 O23 W9 91.1(3) . . ?
P1 O23 W3 126.0(5) . . ?
W6 O23 W3 88.0(3) . . ?
W9 O23 W3 89.9(3) . . ?
P1 O24 W2 129.2(5) . . ?
P1 O24 W7 125.0(5) . . ?
W2 O24 W7 90.0(3) . . ?
P1 O24 W1 123.3(4) . . ?
W2 O24 W1 89.6(3) . . ?
W7 O24 W1 87.8(3) . . ?
W3 O25 W9 126.0(5) . . ?
W2 O26 W10 153.9(5) . . ?
P1 O27 W4 125.1(5) . . ?
P1 O27 W5 125.5(5) . . ?
W4 O27 W5 90.1(3) . . ?
P1 O27 W10 126.6(5) . . ?
W4 O27 W10 90.4(3) . . ?
W5 O27 W10 87.5(3) . . ?
W9 O29 W6 125.1(5) . . ?
W11 O31 W8 122.7(5) . . ?
W11 O35 Nd1 138.0(5) . . ?
W6 O36 W11 153.5(6) . . ?
C15 C1 C28 119.5(13) . . ?
C14 C2 C14 119.3(17) . 2_645 ?
C14 C2 C6 120.3(9) . . ?
C14 C2 C6 120.3(9) 2_645 . ?
C7 C4 C32 119.5(17) . . ?
N1 C5 C24 120.0(16) . . ?
C18 C6 C18 114.1(17) 2_645 . ?
C18 C6 C2 122.9(8) 2_645 . ?
C18 C6 C2 122.9(8) . . ?
C4 C7 C30 117.1(16) . . ?
C4 C7 C20 121.3(14) . . ?
C30 C7 C20 121.5(16) . . ?
C19 C8 C17 119.1(14) . . ?
C16 C9 C17 118.5(12) . . ?
C31 C10 C25 120.9(16) . . ?
N5 C11 C14 123.7(13) . . ?
C11 C14 C2 118.0(13) . . ?
N2 C15 C1 121.9(13) . . ?
N4 C16 C9 124.9(12) . . ?
C8 C17 C9 117.5(13) . . ?
C8 C17 C25 121.7(13) . . ?
C9 C17 C25 120.8(13) . . ?
C3 C18 C6 122.4(13) . . ?
N4 C19 C8 124.8(14) . . ?
C23 C20 C27 117.8(14) . . ?
C23 C20 C7 122.2(15) . . ?
C27 C20 C7 120.0(14) . . ?
N6 C21 C23 121.6(15) . . ?
C12 C22 C12 120.8(18) . 2_655 ?
C12 C22 C28 119.6(9) . . ?
C12 C22 C28 119.6(9) 2_655 . ?
C20 C23 C21 120.0(15) . . ?
C25 C24 C5 121.1(17) . . ?
C24 C25 C10 117.5(15) . . ?
C24 C25 C17 121.5(14) . . ?
C10 C25 C17 120.4(13) . . ?
N6 C26 C27 123.9(15) . . ?
C20 C27 C26 118.8(14) . . ?
C1 C28 C1 118.0(17) . 2_655 ?
C1 C28 C22 121.0(8) . . ?
C1 C28 C22 121.0(8) 2_655 . ?
N8 C29 C30 119.9(17) . . ?
C29 C30 C7 120.8(17) . . ?
N1 C31 C10 120.0(17) . . ?
N8 C32 C4 120(2) . . ?
C5 N1 C31 120.5(15) . . ?
C15 N2 C15 119.2(16) . 2_655 ?
C15 N2 Cu2 120.4(8) . . ?
C15 N2 Cu2 120.4(8) 2_655 . ?
C16 N4 C19 115.0(12) . . ?
C16 N4 Cu2 121.0(9) . . ?
C19 N4 Cu2 123.6(10) . . ?
C11 N5 C11 117.2(16) . 2_645 ?
C11 N5 Cu1 121.4(8) . . ?
C11 N5 Cu1 121.4(8) 2_645 . ?
C26 N6 C21 118.0(13) . . ?
C26 N6 Cu1 121.9(11) . . ?
C21 N6 Cu1 120.0(10) . . ?
C32 N8 C29 121.6(18) . . ?
N7 C3 C18 120.4(13) . . ?
C3 N7 C3 120.2(16) 2_645 . ?
C3 N7 Cu1 119.9(8) 2_645 7 ?
C3 N7 Cu1 119.9(8) . 7 ?
C22 C12 C13 117.3(14) . . ?
N3 C13 C12 123.0(14) . . ?
C13 N3 C13 118.6(16) 2_655 . ?
C13 N3 Cu2 120.7(8) 2_655 7_566 ?
C13 N3 Cu2 120.7(8) . 7_566 ?

loop_
_geom_bond_atom_site_label_1
_geom_bond_atom_site_label_2
_geom_bond_distance
_geom_bond_site_symmetry_2
_geom_bond_publ_flag
W1 O34 1.700(10) . ?
W1 O15 1.835(9) . ?
W1 O11 1.932(8) . ?
W1 O8 1.935(9) . ?
W1 O9 1.943(8) . ?
W1 O24 2.461(9) . ?
W2 O33 1.720(9) . ?
W2 O9 1.897(9) . ?
W2 O14 1.901(9) . ?
W2 O26 1.905(9) . ?
W2 O4 1.913(8) . ?
W2 O24 2.407(8) . ?
W3 O12 1.705(9) . ?
W3 O25 1.856(9) . ?
W3 O5 1.882(9) . ?
W3 O14 1.918(9) . ?
W3 O18 1.955(9) . ?
W3 O23 2.505(9) . ?
W4 O16 1.719(9) . ?
W4 O2 1.772(9) . ?
W4 O1 1.942(10) . ?
W4 O6 1.948(9) . ?
W4 O7 2.051(9) . ?
W4 O27 2.427(9) . ?
W5 O30 1.702(9) . ?
W5 O8 1.896(9) . ?
W5 O3 1.896(9) . ?
W5 O1 1.914(9) . ?
W5 O13 1.928(9) . ?
W5 O27 2.431(9) . ?
W6 O41 1.733(9) . ?
W6 O36 1.870(9) . ?
W6 O22 1.873(9) . ?
W6 O18 1.920(9) . ?
W6 O29 1.954(10) . ?
W6 O23 2.420(8) . ?
W7 O28 1.694(9) . ?
W7 O10 1.852(9) . ?
W7 O11 1.905(9) . ?
W7 O22 1.955(9) . ?
W7 O4 1.960(9) . ?
W7 O24 2.439(8) . ?
W8 O42 1.732(9) . ?
W8 O17 1.770(10) . ?
W8 O31 1.924(9) . ?
W8 O3 1.946(9) . ?
W8 O15 2.046(9) . ?
W8 O19 2.367(9) . ?
W9 O21 1.723(10) . ?
W9 O20 1.751(9) . ?
W9 O6 1.907(9) . ?
W9 O29 1.949(10) . ?
W9 O25 2.059(9) . ?
W9 O23 2.433(9) . ?
W10 O32 1.711(9) . ?
W10 O7 1.848(9) . ?
W10 O13 1.905(9) . ?
W10 O26 1.933(9) . ?
W10 O5 1.945(9) . ?
W10 O27 2.484(9) . ?
W11 O37 1.717(9) . ?
W11 O35 1.776(9) . ?
W11 O31 1.906(10) . ?
W11 O36 1.970(10) . ?
W11 O10 2.009(10) . ?
W11 O19 2.373(8) . ?
Nd1 O35 2.395(9) . ?
Nd1 O17 2.400(10) . ?
Nd1 O2 2.396(9) . ?
Nd1 O20 2.422(10) . ?
Nd1 O39 2.456(11) . ?
Nd1 O38 2.495(12) . ?
Nd1 O21 2.534(10) 5_645 ?
Nd1 O40 2.551(12) . ?
Cu1 N5 2.006(14) . ?
Cu1 N7 2.012(15) 7_556 ?
Cu1 N6 2.048(12) . ?
Cu1 N6 2.049(12) 2_645 ?
Cu2 N4 2.010(11) 2_655 ?
Cu2 N4 2.010(11) . ?
Cu2 N2 2.025(15) . ?
Cu2 N3 2.030(15) 7_565 ?
P1 O19 1.519(9) . ?
P1 O23 1.533(9) . ?
P1 O24 1.547(9) . ?
P1 O27 1.556(9) . ?
C1 C15 1.373(17) . ?
C1 C28 1.401(16) . ?
C2 C14 1.391(16) . ?
C2 C14 1.391(16) 2_645 ?
C2 C6 1.46(2) . ?
C4 C7 1.38(2) . ?
C4 C32 1.39(3) . ?
C5 N1 1.34(2) . ?
C5 C24 1.38(2) . ?
C6 C18 1.392(16) 2_645 ?
C6 C18 1.392(16) . ?
C7 C30 1.40(2) . ?
C7 C20 1.48(2) . ?
C8 C19 1.36(2) . ?
C8 C17 1.37(2) . ?
C9 C16 1.367(19) . ?
C9 C17 1.412(19) . ?
C10 C31 1.36(2) . ?
C10 C25 1.39(2) . ?
C11 N5 1.342(15) . ?
C11 C14 1.396(17) . ?
C15 N2 1.350(15) . ?
C16 N4 1.325(17) . ?
C17 C25 1.49(2) . ?
C18 C3 1.389(18) . ?
C19 N4 1.359(17) . ?
C20 C23 1.39(2) . ?
C20 C27 1.38(2) . ?
C21 N6 1.328(19) . ?
C21 C23 1.40(2) . ?
C22 C12 1.380(17) . ?
C22 C12 1.380(17) 2_655 ?
C22 C28 1.50(2) . ?
C24 C25 1.37(2) . ?
C26 N6 1.336(19) . ?
C26 C27 1.38(2) . ?
C29 N8 1.36(2) . ?
C29 C30 1.34(2) . ?
C31 N1 1.37(2) . ?
C32 N8 1.31(3) . ?
O4W O5W 0.93(4) . ?
C3 N7 1.333(15) . ?
C12 C13 1.391(18) . ?
C13 N3 1.329(15) . ?
